data_7127140
loop_
_publ_author_name
'Jaoul, Arnaud'
'Yang, Yan'
'Casaretto, Nicolas'
'Clavagu\'era, Carine'
'Maron, Laurent'
'Nocton, Gr\'egory'

_publ_section_title
;
 Atom economical coupling of benzophenone and N-heterocyclic aromatics
 with SmI<sub>2</sub>.
;
_journal_issue 79
_journal_name_full 'Chemical communications (Cambridge, England)'
_journal_page_first 11875
_journal_page_last 11878
_journal_paper_doi 10.1039/d0cc05164k
_journal_volume 56
_journal_year 2020
_chemical_formula_moiety 'C18 H15 N O'
_chemical_formula_sum 'C18 H15 N O'
_chemical_formula_weight 261.31
_space_group_crystal_system monoclinic
_space_group_IT_number 14
_space_group_name_Hall '-P 2ybc'
_space_group_name_H-M_alt 'P 1 21/c 1'
_atom_sites_solution_hydrogens geom
_atom_sites_solution_primary dual
_audit_creation_date 2020-04-14
_audit_creation_method
;
Olex2 1.3
(compiled 2020.02.04 svn.rd84adfe8 for OlexSys, GUI svn.r6032)
;
_cell_angle_alpha 90
_cell_angle_beta 95.749(3)
_cell_angle_gamma 90
_cell_formula_units_Z 4
_cell_length_a 8.1307(4)
_cell_length_b 14.6655(8)
_cell_length_c 11.5353(6)
_cell_measurement_reflns_used 2366
_cell_measurement_temperature 150.0(1)
_cell_measurement_theta_max 29.1508
_cell_measurement_theta_min 2.5177
_cell_volume 1368.56(12)
_computing_cell_refinement 'Bruker SAINT'
_computing_data_collection 'Bruker APEX2'
_computing_data_reduction 'Bruker SAINT'
_computing_molecular_graphics 'Olex2 1.3 (Dolomanov et al., 2009)'
_computing_publication_material 'Olex2 1.3 (Dolomanov et al., 2009)'
_computing_structure_refinement 'SHELXL 2018/3 (Sheldrick, 2015)'
_computing_structure_solution SHELXT(Sheldrick,2014)
_diffrn_ambient_temperature 150.15
_diffrn_measured_fraction_theta_full 0.996
_diffrn_measured_fraction_theta_max 0.982
_diffrn_measurement_device_type 'Kappa APEX II'
_diffrn_measurement_method 'phi and omega scans'
_diffrn_radiation_type MoK\a
_diffrn_radiation_wavelength 0.71069
_diffrn_reflns_av_R_equivalents 0.0359
_diffrn_reflns_av_unetI/netI 0.0445
_diffrn_reflns_Laue_measured_fraction_full 0.996
_diffrn_reflns_Laue_measured_fraction_max 0.982
_diffrn_reflns_limit_h_max 10
_diffrn_reflns_limit_h_min -10
_diffrn_reflns_limit_k_max 19
_diffrn_reflns_limit_k_min -14
_diffrn_reflns_limit_l_max 15
_diffrn_reflns_limit_l_min -10
_diffrn_reflns_number 8115
_diffrn_reflns_point_group_measured_fraction_full 0.996
_diffrn_reflns_point_group_measured_fraction_max 0.982
_diffrn_reflns_theta_full 25.240
_diffrn_reflns_theta_max 28.693
_diffrn_reflns_theta_min 2.253
_diffrn_source_current 31.0
_diffrn_source_power 1.705
_diffrn_source_voltage 55.0
_exptl_absorpt_coefficient_mu 0.078
_exptl_absorpt_correction_T_max 0.7460
_exptl_absorpt_correction_T_min 0.6851
_exptl_absorpt_correction_type multi-scan
_exptl_absorpt_process_details
;
SADABS-2014/5 (Bruker,2014/5) was used for absorption correction.
wR2(int) was 0.0523 before and 0.0441 after correction.
The Ratio of minimum to maximum transmission is 0.9184.
The \l/2 correction factor is 0.00150.
;
_exptl_crystal_colour colorless
_exptl_crystal_density_diffrn 1.268
_exptl_crystal_description block
_exptl_crystal_F_000 552
_exptl_crystal_size_max 0.26
_exptl_crystal_size_mid 0.16
_exptl_crystal_size_min 0.1
_refine_diff_density_max 0.270
_refine_diff_density_min -0.202
_refine_diff_density_rms 0.041
_refine_ls_extinction_method none
_refine_ls_goodness_of_fit_ref 1.047
_refine_ls_hydrogen_treatment constr
_refine_ls_matrix_type full
_refine_ls_number_parameters 182
_refine_ls_number_reflns 3462
_refine_ls_number_restraints 0
_refine_ls_restrained_S_all 1.047
_refine_ls_R_factor_all 0.0643
_refine_ls_R_factor_gt 0.0456
_refine_ls_shift/su_max 0.000
_refine_ls_shift/su_mean 0.000
_refine_ls_structure_factor_coef Fsqd
_refine_ls_weighting_details 'w=1/[\s^2^(Fo^2^)+(0.0493P)^2^+0.3039P] where P=(Fo^2^+2Fc^2^)/3'
_refine_ls_weighting_scheme calc
_refine_ls_wR_factor_gt 0.1093
_refine_ls_wR_factor_ref 0.1225
_reflns_Friedel_coverage 0.000
_reflns_number_gt 2635
_reflns_number_total 3462
_reflns_threshold_expression 'I > 2\s(I)'
_cod_data_source_file d0cc05164k2.cif
_cod_data_source_block 7
_cod_depositor_comments 'Adding full bibliography for 7127135--7127141.cif.'
_cod_database_code 7127140
_shelx_shelxl_version_number 2018/3
_shelx_space_group_comment
;
The symmetry employed for this shelxl refinement is uniquely defined
by the following loop, which should always be used as a source of
symmetry information in preference to the above space-group names.
They are only intended as comments.
;
_shelx_estimated_absorpt_t_max 0.992
_shelx_estimated_absorpt_t_min 0.980
_olex2_refinement_description
;
1. Fixed Uiso
 At 1.2 times of:
  All C(H) groups
 At 1.5 times of:
  All O(H) groups
2.a Aromatic/amide H refined with riding coordinates:
 C3(H3), C4(H4), C5(H5), C6(H6), C7(H7), C10(H10), C11(H11), C12(H12),
 C13(H13), C15(H15), C16(H16), C17(H17), C18(H18), C19(H19)
2.b Tetrahedral OH refined as rotating group:
 O1(H1)
;
_olex2_submission_special_instructions 'No special instructions were received'

loop_
_space_group_symop_operation_xyz
'x, y, z'
'-x, y+1/2, -z+1/2'
'-x, -y, -z'
'x, -y-1/2, z-1/2'

loop_
_atom_site_label
_atom_site_type_symbol
_atom_site_fract_x
_atom_site_fract_y
_atom_site_fract_z
_atom_site_U_iso_or_equiv
_atom_site_adp_type
_atom_site_occupancy
_atom_site_site_symmetry_order
_atom_site_calc_flag
_atom_site_refinement_flags_posn
_atom_site_refinement_flags_adp
_atom_site_refinement_flags_occupancy
_atom_site_disorder_assembly
_atom_site_disorder_group
C1 C 0.38172(14) 0.03750(9) 0.25625(10) 0.0235(3) Uani 1 1 d . . . . .
C2 C 0.34367(15) 0.12579(9) 0.18740(11) 0.0244(3) Uani 1 1 d . . . . .
C3 C 0.43247(16) 0.15261(10) 0.09582(12) 0.0311(3) Uani 1 1 d . . . . .
H3 H 0.523110 0.116795 0.076362 0.037 Uiso 1 1 calc R U . . .
C4 C 0.38962(18) 0.23107(10) 0.03294(13) 0.0365(3) Uani 1 1 d . . . . .
H4 H 0.450257 0.248465 -0.029752 0.044 Uiso 1 1 calc R U . . .
C5 C 0.25885(19) 0.28408(10) 0.06125(13) 0.0371(3) Uani 1 1 d . . . . .
H5 H 0.229365 0.338020 0.018517 0.045 Uiso 1 1 calc R U . . .
C6 C 0.17178(18) 0.25777(10) 0.15215(13) 0.0367(3) Uani 1 1 d . . . . .
H6 H 0.081868 0.293935 0.172115 0.044 Uiso 1 1 calc R U . . .
C7 C 0.21378(16) 0.17950(9) 0.21444(11) 0.0281(3) Uani 1 1 d . . . . .
H7 H 0.152356 0.162374 0.276833 0.034 Uiso 1 1 calc R U . . .
C8 C 0.56931(15) 0.02423(9) 0.27964(11) 0.0248(3) Uani 1 1 d . . . . .
C10 C 0.80018(18) 0.05256(11) 0.40688(14) 0.0403(4) Uani 1 1 d . . . . .
H10 H 0.848005 0.076259 0.479168 0.048 Uiso 1 1 calc R U . . .
C11 C 0.90245(17) 0.01366(12) 0.33304(15) 0.0453(4) Uani 1 1 d . . . . .
H11 H 1.018700 0.012376 0.352784 0.054 Uiso 1 1 calc R U . . .
C12 C 0.83308(18) -0.02360(12) 0.22943(15) 0.0446(4) Uani 1 1 d . . . . .
H12 H 0.900723 -0.051988 0.177378 0.054 Uiso 1 1 calc R U . . .
C13 C 0.66334(17) -0.01890(11) 0.20269(12) 0.0348(3) Uani 1 1 d . . . . .
H13 H 0.612474 -0.044901 0.132639 0.042 Uiso 1 1 calc R U . . .
C14 C 0.30128(14) -0.04614(9) 0.19503(11) 0.0258(3) Uani 1 1 d . . . . .
C15 C 0.21700(15) -0.04336(9) 0.08455(11) 0.0273(3) Uani 1 1 d . . . . .
H15 H 0.208349 0.012662 0.043039 0.033 Uiso 1 1 calc R U . . .
C16 C 0.14490(17) -0.12161(10) 0.03366(13) 0.0350(3) Uani 1 1 d . . . . .
H16 H 0.087413 -0.118793 -0.042120 0.042 Uiso 1 1 calc R U . . .
C17 C 0.1568(2) -0.20294(10) 0.09301(15) 0.0432(4) Uani 1 1 d . . . . .
H17 H 0.106980 -0.256344 0.058676 0.052 Uiso 1 1 calc R U . . .
C18 C 0.2418(2) -0.20674(11) 0.20303(16) 0.0501(4) Uani 1 1 d . . . . .
H18 H 0.251679 -0.263120 0.243679 0.060 Uiso 1 1 calc R U . . .
C19 C 0.31246(19) -0.12890(10) 0.25409(14) 0.0399(4) Uani 1 1 d . . . . .
H19 H 0.369075 -0.132003 0.330133 0.048 Uiso 1 1 calc R U . . .
N1 N 0.63545(14) 0.05868(8) 0.38166(10) 0.0337(3) Uani 1 1 d . . . . .
O1 O 0.31587(11) 0.04394(7) 0.36602(8) 0.0320(2) Uani 1 1 d . . . . .
H1 H 0.392086 0.056894 0.418034 0.048 Uiso 1 1 calc R U . . .

loop_
_atom_site_aniso_label
_atom_site_aniso_U_11
_atom_site_aniso_U_22
_atom_site_aniso_U_33
_atom_site_aniso_U_23
_atom_site_aniso_U_13
_atom_site_aniso_U_12
C1 0.0203(6) 0.0315(7) 0.0193(6) 0.0006(5) 0.0049(4) 0.0005(5)
C2 0.0223(6) 0.0275(6) 0.0228(6) -0.0017(5) -0.0001(5) -0.0024(5)
C3 0.0294(7) 0.0341(7) 0.0304(7) 0.0021(6) 0.0055(5) 0.0015(5)
C4 0.0393(8) 0.0385(8) 0.0320(7) 0.0066(6) 0.0059(6) -0.0054(6)
C5 0.0425(8) 0.0273(7) 0.0407(8) 0.0065(6) 0.0001(6) -0.0014(6)
C6 0.0386(8) 0.0298(7) 0.0419(8) 0.0007(6) 0.0058(6) 0.0056(6)
C7 0.0279(6) 0.0283(7) 0.0285(6) -0.0006(5) 0.0054(5) 0.0003(5)
C8 0.0214(6) 0.0295(6) 0.0236(6) 0.0074(5) 0.0031(5) -0.0008(5)
C10 0.0353(8) 0.0406(8) 0.0418(9) 0.0157(7) -0.0114(7) -0.0085(6)
C11 0.0215(6) 0.0564(10) 0.0567(10) 0.0334(8) -0.0019(7) -0.0044(6)
C12 0.0269(7) 0.0620(10) 0.0474(9) 0.0233(8) 0.0157(6) 0.0121(7)
C13 0.0279(7) 0.0490(9) 0.0285(7) 0.0079(6) 0.0079(5) 0.0065(6)
C14 0.0202(6) 0.0300(7) 0.0276(6) 0.0009(5) 0.0049(5) 0.0009(5)
C15 0.0267(6) 0.0303(7) 0.0256(6) 0.0002(5) 0.0060(5) 0.0003(5)
C16 0.0338(7) 0.0360(8) 0.0347(7) -0.0060(6) 0.0013(6) -0.0010(6)
C17 0.0420(8) 0.0315(8) 0.0549(10) -0.0052(7) -0.0015(7) -0.0052(6)
C18 0.0546(10) 0.0317(8) 0.0614(11) 0.0122(8) -0.0068(8) -0.0038(7)
C19 0.0408(8) 0.0369(8) 0.0399(8) 0.0098(7) -0.0072(6) -0.0033(6)
N1 0.0329(6) 0.0352(6) 0.0316(6) 0.0073(5) -0.0042(5) -0.0016(5)
O1 0.0282(5) 0.0474(6) 0.0218(5) -0.0006(4) 0.0091(4) 0.0006(4)

loop_
_atom_type_symbol
_atom_type_description
_atom_type_scat_dispersion_real
_atom_type_scat_dispersion_imag
_atom_type_scat_source
C C 0.0033 0.0016 'International Tables Vol C Tables 4.2.6.8 and 6.1.1.4'
H H 0.0000 0.0000 'International Tables Vol C Tables 4.2.6.8 and 6.1.1.4'
N N 0.0061 0.0033 'International Tables Vol C Tables 4.2.6.8 and 6.1.1.4'
O O 0.0106 0.0060 'International Tables Vol C Tables 4.2.6.8 and 6.1.1.4'

loop_
_geom_angle_atom_site_label_1
_geom_angle_atom_site_label_2
_geom_angle_atom_site_label_3
_geom_angle
_geom_angle_site_symmetry_1
_geom_angle_site_symmetry_3
_geom_angle_publ_flag
C2 C1 C8 110.09(10) . . ?
C14 C1 C2 112.53(10) . . ?
C14 C1 C8 110.56(10) . . ?
O1 C1 C2 109.23(10) . . ?
O1 C1 C8 107.89(9) . . ?
O1 C1 C14 106.37(10) . . ?
C3 C2 C1 122.50(11) . . ?
C7 C2 C1 118.99(11) . . ?
C7 C2 C3 118.48(12) . . ?
C2 C3 H3 119.7 . . ?
C4 C3 C2 120.57(13) . . ?
C4 C3 H3 119.7 . . ?
C3 C4 H4 119.9 . . ?
C5 C4 C3 120.15(13) . . ?
C5 C4 H4 119.9 . . ?
C4 C5 H5 120.4 . . ?
C6 C5 C4 119.23(13) . . ?
C6 C5 H5 120.4 . . ?
C5 C6 H6 119.7 . . ?
C5 C6 C7 120.69(13) . . ?
C7 C6 H6 119.7 . . ?
C2 C7 C6 120.88(13) . . ?
C2 C7 H7 119.6 . . ?
C6 C7 H7 119.6 . . ?
C13 C8 C1 123.32(12) . . ?
N1 C8 C1 114.22(11) . . ?
N1 C8 C13 122.45(12) . . ?
C11 C10 H10 118.5 . . ?
N1 C10 H10 118.5 . . ?
N1 C10 C11 123.07(14) . . ?
C10 C11 H11 120.6 . . ?
C10 C11 C12 118.74(13) . . ?
C12 C11 H11 120.6 . . ?
C11 C12 H12 120.5 . . ?
C11 C12 C13 118.95(15) . . ?
C13 C12 H12 120.5 . . ?
C8 C13 C12 118.87(14) . . ?
C8 C13 H13 120.6 . . ?
C12 C13 H13 120.6 . . ?
C15 C14 C1 123.39(11) . . ?
C15 C14 C19 118.57(12) . . ?
C19 C14 C1 118.04(12) . . ?
C14 C15 H15 119.6 . . ?
C14 C15 C16 120.82(13) . . ?
C16 C15 H15 119.6 . . ?
C15 C16 H16 120.0 . . ?
C17 C16 C15 120.00(13) . . ?
C17 C16 H16 120.0 . . ?
C16 C17 H17 120.1 . . ?
C16 C17 C18 119.72(14) . . ?
C18 C17 H17 120.1 . . ?
C17 C18 H18 119.8 . . ?
C19 C18 C17 120.35(15) . . ?
C19 C18 H18 119.8 . . ?
C14 C19 H19 119.7 . . ?
C18 C19 C14 120.53(14) . . ?
C18 C19 H19 119.7 . . ?
C8 N1 C10 117.86(13) . . ?
C1 O1 H1 109.5 . . ?

loop_
_geom_bond_atom_site_label_1
_geom_bond_atom_site_label_2
_geom_bond_distance
_geom_bond_site_symmetry_2
_geom_bond_publ_flag
C1 C2 1.5342(17) . ?
C1 C8 1.5344(16) . ?
C1 C14 1.5292(17) . ?
C1 O1 1.4265(14) . ?
C2 C3 1.3947(18) . ?
C2 C7 1.3780(18) . ?
C3 H3 0.9500 . ?
C3 C4 1.3859(19) . ?
C4 H4 0.9500 . ?
C4 C5 1.382(2) . ?
C5 H5 0.9500 . ?
C5 C6 1.378(2) . ?
C6 H6 0.9500 . ?
C6 C7 1.3790(19) . ?
C7 H7 0.9500 . ?
C8 C13 1.3815(19) . ?
C8 N1 1.3426(17) . ?
C10 H10 0.9500 . ?
C10 C11 1.373(2) . ?
C10 N1 1.3448(18) . ?
C11 H11 0.9500 . ?
C11 C12 1.382(2) . ?
C12 H12 0.9500 . ?
C12 C13 1.385(2) . ?
C13 H13 0.9500 . ?
C14 C15 1.3858(18) . ?
C14 C19 1.3904(19) . ?
C15 H15 0.9500 . ?
C15 C16 1.3915(19) . ?
C16 H16 0.9500 . ?
C16 C17 1.374(2) . ?
C17 H17 0.9500 . ?
C17 C18 1.384(2) . ?
C18 H18 0.9500 . ?
C18 C19 1.383(2) . ?
C19 H19 0.9500 . ?
O1 H1 0.8400 . ?

loop_
_geom_torsion_atom_site_label_1
_geom_torsion_atom_site_label_2
_geom_torsion_atom_site_label_3
_geom_torsion_atom_site_label_4
_geom_torsion
_geom_torsion_site_symmetry_1
_geom_torsion_site_symmetry_2
_geom_torsion_site_symmetry_3
_geom_torsion_site_symmetry_4
_geom_torsion_publ_flag
C1 C2 C3 C4 177.40(12) . . . . ?
C1 C2 C7 C6 -177.77(12) . . . . ?
C1 C8 C13 C12 176.96(13) . . . . ?
C1 C8 N1 C10 -177.79(11) . . . . ?
C1 C14 C15 C16 -179.38(12) . . . . ?
C1 C14 C19 C18 179.91(14) . . . . ?
C2 C1 C8 C13 -87.16(15) . . . . ?
C2 C1 C8 N1 92.52(12) . . . . ?
C2 C1 C14 C15 5.85(16) . . . . ?
C2 C1 C14 C19 -173.58(12) . . . . ?
C2 C3 C4 C5 0.6(2) . . . . ?
C3 C2 C7 C6 0.32(19) . . . . ?
C3 C4 C5 C6 -0.2(2) . . . . ?
C4 C5 C6 C7 -0.1(2) . . . . ?
C5 C6 C7 C2 0.0(2) . . . . ?
C7 C2 C3 C4 -0.62(19) . . . . ?
C8 C1 C2 C3 41.15(16) . . . . ?
C8 C1 C2 C7 -140.84(12) . . . . ?
C8 C1 C14 C15 -117.70(13) . . . . ?
C8 C1 C14 C19 62.87(15) . . . . ?
C10 C11 C12 C13 1.2(2) . . . . ?
C11 C10 N1 C8 0.5(2) . . . . ?
C11 C12 C13 C8 1.1(2) . . . . ?
C13 C8 N1 C10 1.9(2) . . . . ?
C14 C1 C2 C3 -82.66(14) . . . . ?
C14 C1 C2 C7 95.35(13) . . . . ?
C14 C1 C8 C13 37.79(16) . . . . ?
C14 C1 C8 N1 -142.54(11) . . . . ?
C14 C15 C16 C17 0.0(2) . . . . ?
C15 C14 C19 C18 0.5(2) . . . . ?
C15 C16 C17 C18 -0.5(2) . . . . ?
C16 C17 C18 C19 1.0(3) . . . . ?
C17 C18 C19 C14 -1.0(3) . . . . ?
C19 C14 C15 C16 0.05(19) . . . . ?
N1 C8 C13 C12 -2.7(2) . . . . ?
N1 C10 C11 C12 -2.1(2) . . . . ?
O1 C1 C2 C3 159.44(11) . . . . ?
O1 C1 C2 C7 -22.55(15) . . . . ?
O1 C1 C8 C13 153.72(12) . . . . ?
O1 C1 C8 N1 -26.60(14) . . . . ?
O1 C1 C14 C15 125.42(12) . . . . ?
O1 C1 C14 C19 -54.01(14) . . . . ?
